data_7018397
loop_
_publ_author_name
'Mathur, Pradeep'
'Joshi, Raj Kumar'
'Rai, Dhirendra Kumar'
'Jha, Badrinath'
'Mobin, Shaikh M.'

_publ_section_title
;
 One pot synthesis of maleimide and hydantoin by Fe(CO)(5) catalyzed [2 +
 2 + 1] co-cyclization of acetylene, isocyanate and CO.
;
_journal_issue 16
_journal_name_full 'Dalton transactions (Cambridge, England : 2003)'
_journal_page_first 5045
_journal_page_last 5054
_journal_paper_doi 10.1039/c2dt11942k
_journal_volume 41
_journal_year 2012
_chemical_formula_sum 'C19 H14 Cl Fe N O'
_chemical_formula_weight 363.61
_chemical_name_systematic
;
?
;
_space_group_IT_number 14
_symmetry_cell_setting monoclinic
_symmetry_space_group_name_Hall '-P 2ybc'
_symmetry_space_group_name_H-M 'P 1 21/c 1'
_atom_sites_solution_hydrogens geom
_atom_sites_solution_primary direct
_atom_sites_solution_secondary difmap
_audit_creation_method SHELXL-97
_cell_angle_alpha 90.00
_cell_angle_beta 112.35(2)
_cell_angle_gamma 90.00
_cell_formula_units_Z 4
_cell_length_a 12.2609(19)
_cell_length_b 10.4747(10)
_cell_length_c 12.904(3)
_cell_measurement_reflns_used 5266
_cell_measurement_temperature 293(2)
_cell_measurement_theta_max 32.7804
_cell_measurement_theta_min 3.3833
_cell_volume 1532.8(5)
_computing_cell_refinement 'CrysAlis RED, Oxford Diffraction Ltd.,'
_computing_data_collection 'CrysAlis CCD, Oxford Diffraction Ltd.,'
_computing_data_reduction 'CrysAlis RED, Oxford Diffraction Ltd.,'
_computing_molecular_graphics Ortep3
_computing_publication_material Shelx97
_computing_structure_refinement 'SHELXL-97 (Sheldrick, 1997)'
_computing_structure_solution 'SHELXS-97 (Sheldrick, 1997)'
_diffrn_ambient_temperature 293(2)
_diffrn_detector_area_resol_mean 15.9948
_diffrn_measured_fraction_theta_full 0.998
_diffrn_measured_fraction_theta_max 0.998
_diffrn_measurement_device_type 'OXFORD DIFFRACTION XCALIBUR-S'
_diffrn_measurement_method \w/q-scan
_diffrn_radiation_monochromator graphite
_diffrn_radiation_source 'Enhance (Mo) X-ray Source'
_diffrn_radiation_type MoK\a
_diffrn_radiation_wavelength 0.71073
_diffrn_reflns_av_R_equivalents 0.0477
_diffrn_reflns_av_sigmaI/netI 0.0397
_diffrn_reflns_limit_h_max 14
_diffrn_reflns_limit_h_min -14
_diffrn_reflns_limit_k_max 12
_diffrn_reflns_limit_k_min -12
_diffrn_reflns_limit_l_max 15
_diffrn_reflns_limit_l_min -13
_diffrn_reflns_number 11147
_diffrn_reflns_theta_full 25.00
_diffrn_reflns_theta_max 25.00
_diffrn_reflns_theta_min 3.41
_exptl_absorpt_coefficient_mu 1.161
_exptl_absorpt_correction_T_max 0.8928
_exptl_absorpt_correction_T_min 0.8183
_exptl_absorpt_correction_type multi-scan
_exptl_absorpt_process_details
;
CrysAlis RED, Oxford Diffraction Ltd.,
Version 1.171.31.7 (release 18-10-2006 CrysAlis171 .NET)
(compiled Oct 18 2006,16:28:17)
Empirical absorption correction using spherical harmonics,
implemented in SCALE3 ABSPACK scaling algorithm.
;
_exptl_crystal_colour orange
_exptl_crystal_density_diffrn 1.576
_exptl_crystal_density_method 'not measured'
_exptl_crystal_description block
_exptl_crystal_F_000 744
_exptl_crystal_size_max 0.18
_exptl_crystal_size_mid 0.13
_exptl_crystal_size_min 0.10
_refine_diff_density_max 0.565
_refine_diff_density_min -0.267
_refine_diff_density_rms 0.062
_refine_ls_extinction_method none
_refine_ls_goodness_of_fit_ref 0.938
_refine_ls_hydrogen_treatment riding
_refine_ls_matrix_type full
_refine_ls_number_parameters 208
_refine_ls_number_reflns 2702
_refine_ls_number_restraints 0
_refine_ls_restrained_S_all 0.938
_refine_ls_R_factor_all 0.0504
_refine_ls_R_factor_gt 0.0366
_refine_ls_shift/su_max 0.000
_refine_ls_shift/su_mean 0.000
_refine_ls_structure_factor_coef Fsqd
_refine_ls_weighting_details 'calc w=1/[\s^2^(Fo^2^)+(0.0562P)^2^+0.0000P] where P=(Fo^2^+2Fc^2^)/3'
_refine_ls_weighting_scheme calc
_refine_ls_wR_factor_gt 0.0877
_refine_ls_wR_factor_ref 0.0910
_reflns_number_gt 2021
_reflns_number_total 2702
_reflns_threshold_expression >2sigma(I)
_cod_data_source_file c2dt11942k.txt
_cod_data_source_block 13
_cod_depositor_comments
;
The following automatic conversions were performed:

'_symmetry_cell_setting' value 'Monoclinic' changed to 'monoclinic'
according to /home/saulius/struct/CIF-dictionaries/cif_core.dic
dictionary named 'cif_core.dic' version 2.4.1 from 2010-06-29.

Automatic conversion script
Id: cif_fix_values 1715 2011-07-08 13:25:40Z adriana 
;
_cod_original_cell_volume 1532.8(4)
_cod_original_sg_symbol_H-M 'P 21/c'
_cod_database_code 7018397

loop_
_symmetry_equiv_pos_as_xyz
'x, y, z'
'-x, y+1/2, -z+1/2'
'-x, -y, -z'
'x, -y-1/2, z-1/2'

loop_
_atom_site_label
_atom_site_type_symbol
_atom_site_fract_x
_atom_site_fract_y
_atom_site_fract_z
_atom_site_U_iso_or_equiv
_atom_site_adp_type
_atom_site_occupancy
_atom_site_symmetry_multiplicity
_atom_site_calc_flag
_atom_site_refinement_flags
Fe1 Fe 0.39718(3) 0.14775(3) 0.12253(3) 0.03539(15) Uani 1 1 d .
Cl1 Cl -0.28253(8) 0.19232(9) 0.58386(8) 0.0700(3) Uani 1 1 d .
O1 O -0.0194(2) 0.0046(2) 0.2306(2) 0.0656(6) Uani 1 1 d .
N1 N -0.0135(2) 0.2074(2) 0.2924(2) 0.0446(6) Uani 1 1 d .
H1 H 0.0114 0.2826 0.2860 0.053 Uiso 1 1 calc R
C1 C 0.0147(3) 0.1139(3) 0.2360(3) 0.0481(7) Uani 1 1 d .
C2 C 0.0916(3) 0.1555(3) 0.1813(3) 0.0507(8) Uani 1 1 d .
C3 C 0.1564(3) 0.1840(3) 0.1368(2) 0.0460(7) Uani 1 1 d .
C4 C -0.0792(2) 0.1969(3) 0.3610(2) 0.0389(6) Uani 1 1 d .
C5 C -0.1145(3) 0.3095(3) 0.3939(3) 0.0461(7) Uani 1 1 d .
H5 H -0.0963 0.3870 0.3690 0.055 Uiso 1 1 calc R
C6 C -0.1759(3) 0.3083(3) 0.4629(3) 0.0486(7) Uani 1 1 d .
H6 H -0.2003 0.3844 0.4843 0.058 Uiso 1 1 calc R
C7 C -0.2008(2) 0.1949(3) 0.4996(2) 0.0418(7) Uani 1 1 d .
C8 C -0.1661(3) 0.0831(3) 0.4690(3) 0.0473(7) Uani 1 1 d .
H8 H -0.1829 0.0062 0.4958 0.057 Uiso 1 1 calc R
C9 C -0.1057(2) 0.0836(3) 0.3981(2) 0.0450(7) Uani 1 1 d .
H9 H -0.0831 0.0070 0.3757 0.054 Uiso 1 1 calc R
C10 C 0.2333(2) 0.2203(2) 0.0832(2) 0.0391(6) Uani 1 1 d .
C11 C 0.2420(2) 0.1616(2) -0.0124(2) 0.0397(6) Uani 1 1 d .
H11 H 0.1966 0.0939 -0.0529 0.048 Uiso 1 1 calc R
C12 C 0.3321(3) 0.2246(3) -0.0348(2) 0.0440(7) Uani 1 1 d .
H12 H 0.3559 0.2059 -0.0934 0.053 Uiso 1 1 calc R
C13 C 0.3796(3) 0.3197(3) 0.0454(3) 0.0474(7) Uani 1 1 d .
H13 H 0.4404 0.3751 0.0495 0.057 Uiso 1 1 calc R
C14 C 0.3197(3) 0.3175(2) 0.1191(3) 0.0442(7) Uani 1 1 d .
H14 H 0.3343 0.3706 0.1807 0.053 Uiso 1 1 calc R
C15 C 0.4182(3) 0.0025(3) 0.2314(3) 0.0532(8) Uani 1 1 d .
H15 H 0.3585 -0.0340 0.2494 0.064 Uiso 1 1 calc R
C16 C 0.4529(3) -0.0360(3) 0.1447(3) 0.0478(7) Uani 1 1 d .
H16 H 0.4206 -0.1028 0.0950 0.057 Uiso 1 1 calc R
C17 C 0.5449(2) 0.0437(3) 0.1461(2) 0.0459(7) Uani 1 1 d .
H17 H 0.5842 0.0389 0.0972 0.055 Uiso 1 1 calc R
C18 C 0.5678(2) 0.1318(3) 0.2330(2) 0.0432(7) Uani 1 1 d .
H18 H 0.6247 0.1958 0.2522 0.052 Uiso 1 1 calc R
C19 C 0.4893(3) 0.1061(3) 0.2863(3) 0.0538(8) Uani 1 1 d .
H19 H 0.4852 0.1501 0.3473 0.065 Uiso 1 1 calc R

loop_
_atom_site_aniso_label
_atom_site_aniso_U_11
_atom_site_aniso_U_22
_atom_site_aniso_U_33
_atom_site_aniso_U_23
_atom_site_aniso_U_13
_atom_site_aniso_U_12
Fe1 0.0398(2) 0.0346(2) 0.0377(2) 0.00183(16) 0.02144(18) 0.00244(16)
Cl1 0.0710(6) 0.0992(7) 0.0598(6) -0.0070(5) 0.0473(5) -0.0042(5)
O1 0.0849(17) 0.0560(14) 0.0805(17) -0.0142(12) 0.0589(15) -0.0039(12)
N1 0.0505(15) 0.0448(13) 0.0508(15) -0.0056(12) 0.0333(12) -0.0067(11)
C1 0.0428(18) 0.062(2) 0.0470(19) -0.0052(15) 0.0249(15) 0.0011(15)
C2 0.0461(18) 0.065(2) 0.0492(19) -0.0065(15) 0.0270(16) 0.0000(14)
C3 0.0441(18) 0.0525(17) 0.0450(18) 0.0007(14) 0.0208(15) 0.0099(13)
C4 0.0391(16) 0.0458(15) 0.0372(16) -0.0004(13) 0.0206(13) -0.0003(12)
C5 0.0550(19) 0.0374(15) 0.0544(19) -0.0029(14) 0.0303(16) -0.0035(13)
C6 0.0534(19) 0.0453(17) 0.054(2) -0.0070(15) 0.0275(16) 0.0058(14)
C7 0.0382(16) 0.0587(18) 0.0335(16) -0.0016(13) 0.0193(13) 0.0009(13)
C8 0.0571(19) 0.0444(17) 0.0483(18) 0.0016(14) 0.0290(15) -0.0046(14)
C9 0.0527(18) 0.0382(16) 0.0533(19) -0.0054(14) 0.0305(15) 0.0010(13)
C10 0.0411(16) 0.0371(15) 0.0437(17) 0.0065(12) 0.0212(13) 0.0096(12)
C11 0.0447(17) 0.0384(14) 0.0346(15) 0.0006(12) 0.0136(13) 0.0025(12)
C12 0.0568(19) 0.0432(16) 0.0402(17) 0.0090(13) 0.0277(15) 0.0074(14)
C13 0.0495(18) 0.0402(15) 0.058(2) 0.0095(14) 0.0265(15) -0.0009(13)
C14 0.0490(18) 0.0372(14) 0.0494(18) -0.0044(13) 0.0221(15) 0.0054(13)
C15 0.0508(19) 0.0545(18) 0.060(2) 0.0216(16) 0.0279(16) 0.0064(15)
C16 0.0545(19) 0.0341(15) 0.0526(19) 0.0007(13) 0.0178(15) 0.0057(14)
C17 0.0455(18) 0.0498(17) 0.0475(18) 0.0052(14) 0.0235(14) 0.0125(14)
C18 0.0351(16) 0.0452(16) 0.0457(18) 0.0026(13) 0.0114(13) 0.0033(12)
C19 0.063(2) 0.065(2) 0.0334(16) 0.0082(15) 0.0182(15) 0.0195(17)

loop_
_atom_type_symbol
_atom_type_description
_atom_type_scat_dispersion_real
_atom_type_scat_dispersion_imag
_atom_type_scat_source
C C 0.0033 0.0016 'International Tables Vol C Tables 4.2.6.8 and 6.1.1.4'
H H 0.0000 0.0000 'International Tables Vol C Tables 4.2.6.8 and 6.1.1.4'
N N 0.0061 0.0033 'International Tables Vol C Tables 4.2.6.8 and 6.1.1.4'
O O 0.0106 0.0060 'International Tables Vol C Tables 4.2.6.8 and 6.1.1.4'
Cl Cl 0.1484 0.1585 'International Tables Vol C Tables 4.2.6.8 and 6.1.1.4'
Fe Fe 0.3463 0.8444 'International Tables Vol C Tables 4.2.6.8 and 6.1.1.4'

loop_
_geom_angle_atom_site_label_1
_geom_angle_atom_site_label_2
_geom_angle_atom_site_label_3
_geom_angle
C14 Fe1 C15 128.04(12)
C14 Fe1 C10 41.06(11)
C15 Fe1 C10 108.00(12)
C14 Fe1 C16 167.25(12)
C15 Fe1 C16 40.45(12)
C10 Fe1 C16 129.89(12)
C14 Fe1 C19 106.52(12)
C15 Fe1 C19 40.58(13)
C10 Fe1 C19 116.64(12)
C16 Fe1 C19 67.93(13)
C14 Fe1 C13 40.75(11)
C15 Fe1 C13 166.25(13)
C10 Fe1 C13 68.52(11)
C16 Fe1 C13 151.63(12)
C19 Fe1 C13 127.92(13)
C14 Fe1 C17 149.77(12)
C15 Fe1 C17 67.78(12)
C10 Fe1 C17 168.73(11)
C16 Fe1 C17 40.27(11)
C19 Fe1 C17 67.53(12)
C13 Fe1 C17 118.11(12)
C14 Fe1 C11 68.78(11)
C15 Fe1 C11 118.60(12)
C10 Fe1 C11 40.87(11)
C16 Fe1 C11 110.10(12)
C19 Fe1 C11 150.98(13)
C13 Fe1 C11 68.12(12)
C17 Fe1 C11 130.88(11)
C14 Fe1 C18 115.98(11)
C15 Fe1 C18 68.10(12)
C10 Fe1 C18 149.50(12)
C16 Fe1 C18 67.83(12)
C19 Fe1 C18 40.38(12)
C13 Fe1 C18 107.72(12)
C17 Fe1 C18 40.05(11)
C11 Fe1 C18 168.02(11)
C14 Fe1 C12 68.07(11)
C15 Fe1 C12 152.40(13)
C10 Fe1 C12 68.11(11)
C16 Fe1 C12 119.89(12)
C19 Fe1 C12 166.42(13)
C13 Fe1 C12 40.06(12)
C17 Fe1 C12 110.42(11)
C11 Fe1 C12 40.34(11)
C18 Fe1 C12 129.47(11)
C1 N1 C4 127.6(2)
C1 N1 H1 116.2
C4 N1 H1 116.2
O1 C1 N1 124.5(3)
O1 C1 C2 122.2(3)
N1 C1 C2 113.3(3)
C3 C2 C1 177.0(3)
C2 C3 C10 179.1(3)
C9 C4 C5 119.5(2)
C9 C4 N1 123.9(2)
C5 C4 N1 116.6(2)
C6 C5 C4 120.5(3)
C6 C5 H5 119.8
C4 C5 H5 119.8
C7 C6 C5 119.3(3)
C7 C6 H6 120.4
C5 C6 H6 120.4
C8 C7 C6 121.1(2)
C8 C7 Cl1 119.3(2)
C6 C7 Cl1 119.5(2)
C7 C8 C9 119.9(3)
C7 C8 H8 120.1
C9 C8 H8 120.1
C4 C9 C8 119.7(2)
C4 C9 H9 120.1
C8 C9 H9 120.1
C14 C10 C3 126.0(3)
C14 C10 C11 107.6(2)
C3 C10 C11 126.4(3)
C14 C10 Fe1 68.90(15)
C3 C10 Fe1 123.96(19)
C11 C10 Fe1 70.10(15)
C12 C11 C10 107.4(2)
C12 C11 Fe1 70.02(16)
C10 C11 Fe1 69.04(16)
C12 C11 H11 126.3
C10 C11 H11 126.3
Fe1 C11 H11 126.2
C13 C12 C11 108.8(2)
C13 C12 Fe1 69.46(16)
C11 C12 Fe1 69.64(16)
C13 C12 H12 125.6
C11 C12 H12 125.6
Fe1 C12 H12 126.9
C12 C13 C14 108.1(2)
C12 C13 Fe1 70.48(15)
C14 C13 Fe1 68.83(15)
C12 C13 H13 125.9
C14 C13 H13 125.9
Fe1 C13 H13 126.3
C13 C14 C10 108.0(2)
C13 C14 Fe1 70.42(15)
C10 C14 Fe1 70.04(14)
C13 C14 H14 126.0
C10 C14 H14 126.0
Fe1 C14 H14 125.1
C16 C15 C19 107.9(3)
C16 C15 Fe1 70.04(16)
C19 C15 Fe1 70.06(17)
C16 C15 H15 126.1
C19 C15 H15 126.1
Fe1 C15 H15 125.4
C17 C16 C15 107.9(3)
C17 C16 Fe1 70.19(16)
C15 C16 Fe1 69.51(16)
C17 C16 H16 126.1
C15 C16 H16 126.1
Fe1 C16 H16 125.8
C18 C17 C16 108.7(3)
C18 C17 Fe1 70.27(16)
C16 C17 Fe1 69.54(16)
C18 C17 H17 125.7
C16 C17 H17 125.7
Fe1 C17 H17 126.1
C17 C18 C19 107.4(3)
C17 C18 Fe1 69.67(16)
C19 C18 Fe1 69.28(17)
C17 C18 H18 126.3
C19 C18 H18 126.3
Fe1 C18 H18 126.3
C15 C19 C18 108.1(3)
C15 C19 Fe1 69.36(17)
C18 C19 Fe1 70.34(17)
C15 C19 H19 125.9
C18 C19 H19 125.9
Fe1 C19 H19 125.9

loop_
_geom_bond_atom_site_label_1
_geom_bond_atom_site_label_2
_geom_bond_distance
Fe1 C14 2.009(3)
Fe1 C15 2.019(3)
Fe1 C10 2.024(3)
Fe1 C16 2.026(3)
Fe1 C19 2.028(3)
Fe1 C13 2.029(3)
Fe1 C17 2.035(3)
Fe1 C11 2.038(3)
Fe1 C18 2.042(3)
Fe1 C12 2.043(3)
Cl1 C7 1.736(3)
O1 C1 1.212(3)
N1 C1 1.342(3)
N1 C4 1.410(3)
N1 H1 0.8600
C1 C2 1.442(4)
C2 C3 1.183(4)
C3 C10 1.417(4)
C4 C9 1.364(4)
C4 C5 1.378(4)
C5 C6 1.367(4)
C5 H5 0.9300
C6 C7 1.356(4)
C6 H6 0.9300
C7 C8 1.356(4)
C8 C9 1.378(4)
C8 H8 0.9300
C9 H9 0.9300
C10 C14 1.414(4)
C10 C11 1.418(4)
C11 C12 1.407(4)
C11 H11 0.9300
C12 C13 1.395(4)
C12 H12 0.9300
C13 C14 1.406(4)
C13 H13 0.9300
C14 H14 0.9300
C15 C16 1.399(4)
C15 C19 1.404(4)
C15 H15 0.9300
C16 C17 1.398(4)
C16 H16 0.9300
C17 C18 1.396(4)
C17 H17 0.9300
C18 C19 1.405(4)
C18 H18 0.9300
C19 H19 0.9300

loop_
_geom_torsion_atom_site_label_1
_geom_torsion_atom_site_label_2
_geom_torsion_atom_site_label_3
_geom_torsion_atom_site_label_4
_geom_torsion
C4 N1 C1 O1 4.7(5)
C4 N1 C1 C2 -175.0(3)
O1 C1 C2 C3 -25(7)
N1 C1 C2 C3 154(7)
C1 C2 C3 C10 175(100)
C1 N1 C4 C9 13.3(5)
C1 N1 C4 C5 -168.7(3)
C9 C4 C5 C6 -0.2(5)
N1 C4 C5 C6 -178.3(3)
C4 C5 C6 C7 0.7(5)
C5 C6 C7 C8 -0.1(5)
C5 C6 C7 Cl1 -178.1(2)
C6 C7 C8 C9 -0.9(5)
Cl1 C7 C8 C9 177.1(2)
C5 C4 C9 C8 -0.8(4)
N1 C4 C9 C8 177.2(3)
C7 C8 C9 C4 1.3(5)
C2 C3 C10 C14 60(22)
C2 C3 C10 C11 -123(21)
C2 C3 C10 Fe1 148(21)
C15 Fe1 C10 C14 127.83(18)
C16 Fe1 C10 C14 167.36(18)
C19 Fe1 C10 C14 84.75(19)
C13 Fe1 C10 C14 -38.03(17)
C17 Fe1 C10 C14 -166.0(5)
C11 Fe1 C10 C14 -119.0(2)
C18 Fe1 C10 C14 50.6(3)
C12 Fe1 C10 C14 -81.28(18)
C14 Fe1 C10 C3 -119.9(3)
C15 Fe1 C10 C3 7.9(3)
C16 Fe1 C10 C3 47.4(3)
C19 Fe1 C10 C3 -35.2(3)
C13 Fe1 C10 C3 -158.0(3)
C17 Fe1 C10 C3 74.0(6)
C11 Fe1 C10 C3 121.1(3)
C18 Fe1 C10 C3 -69.3(3)
C12 Fe1 C10 C3 158.8(3)
C14 Fe1 C10 C11 119.0(2)
C15 Fe1 C10 C11 -113.18(17)
C16 Fe1 C10 C11 -73.6(2)
C19 Fe1 C10 C11 -156.26(17)
C13 Fe1 C10 C11 80.96(17)
C17 Fe1 C10 C11 -47.0(6)
C18 Fe1 C10 C11 169.6(2)
C12 Fe1 C10 C11 37.70(16)
C14 C10 C11 C12 -0.8(3)
C3 C10 C11 C12 -177.9(3)
Fe1 C10 C11 C12 -59.74(19)
C14 C10 C11 Fe1 58.90(18)
C3 C10 C11 Fe1 -118.1(3)
C14 Fe1 C11 C12 80.70(17)
C15 Fe1 C11 C12 -156.54(17)
C10 Fe1 C11 C12 118.7(2)
C16 Fe1 C11 C12 -112.88(17)
C19 Fe1 C11 C12 166.6(2)
C13 Fe1 C11 C12 36.74(16)
C17 Fe1 C11 C12 -72.2(2)
C18 Fe1 C11 C12 -35.1(6)
C14 Fe1 C11 C10 -38.05(16)
C15 Fe1 C11 C10 84.71(18)
C16 Fe1 C11 C10 128.37(16)
C19 Fe1 C11 C10 47.9(3)
C13 Fe1 C11 C10 -82.01(17)
C17 Fe1 C11 C10 169.10(16)
C18 Fe1 C11 C10 -153.8(5)
C12 Fe1 C11 C10 -118.7(2)
C10 C11 C12 C13 0.6(3)
Fe1 C11 C12 C13 -58.6(2)
C10 C11 C12 Fe1 59.12(18)
C14 Fe1 C12 C13 37.79(17)
C15 Fe1 C12 C13 169.4(2)
C10 Fe1 C12 C13 82.21(18)
C16 Fe1 C12 C13 -153.30(17)
C19 Fe1 C12 C13 -31.0(6)
C17 Fe1 C12 C13 -109.77(18)
C11 Fe1 C12 C13 120.4(2)
C18 Fe1 C12 C13 -68.5(2)
C14 Fe1 C12 C11 -82.61(17)
C15 Fe1 C12 C11 49.0(3)
C10 Fe1 C12 C11 -38.19(16)
C16 Fe1 C12 C11 86.31(19)
C19 Fe1 C12 C11 -151.4(5)
C13 Fe1 C12 C11 -120.4(2)
C17 Fe1 C12 C11 129.83(16)
C18 Fe1 C12 C11 171.11(15)
C11 C12 C13 C14 0.0(3)
Fe1 C12 C13 C14 -58.72(19)
C11 C12 C13 Fe1 58.67(19)
C14 Fe1 C13 C12 -119.4(2)
C15 Fe1 C13 C12 -158.9(5)
C10 Fe1 C13 C12 -81.12(18)
C16 Fe1 C13 C12 55.1(3)
C19 Fe1 C13 C12 171.17(17)
C17 Fe1 C13 C12 88.83(19)
C11 Fe1 C13 C12 -36.99(16)
C18 Fe1 C13 C12 131.06(17)
C15 Fe1 C13 C14 -39.5(6)
C10 Fe1 C13 C14 38.32(17)
C16 Fe1 C13 C14 174.5(2)
C19 Fe1 C13 C14 -69.4(2)
C17 Fe1 C13 C14 -151.74(17)
C11 Fe1 C13 C14 82.45(18)
C18 Fe1 C13 C14 -109.50(18)
C12 Fe1 C13 C14 119.4(2)
C12 C13 C14 C10 -0.5(3)
Fe1 C13 C14 C10 -60.22(18)
C12 C13 C14 Fe1 59.74(19)
C3 C10 C14 C13 177.8(3)
C11 C10 C14 C13 0.8(3)
Fe1 C10 C14 C13 60.47(19)
C3 C10 C14 Fe1 117.4(3)
C11 C10 C14 Fe1 -59.65(18)
C15 Fe1 C14 C13 168.94(19)
C10 Fe1 C14 C13 -118.6(2)
C16 Fe1 C14 C13 -168.1(5)
C19 Fe1 C14 C13 129.63(19)
C17 Fe1 C14 C13 56.1(3)
C11 Fe1 C14 C13 -80.69(18)
C18 Fe1 C14 C13 87.3(2)
C12 Fe1 C14 C13 -37.17(17)
C15 Fe1 C14 C10 -72.5(2)
C16 Fe1 C14 C10 -49.5(6)
C19 Fe1 C14 C10 -111.81(18)
C13 Fe1 C14 C10 118.6(2)
C17 Fe1 C14 C10 174.6(2)
C11 Fe1 C14 C10 37.88(16)
C18 Fe1 C14 C10 -154.13(16)
C12 Fe1 C14 C10 81.39(18)
C14 Fe1 C15 C16 172.37(18)
C10 Fe1 C15 C16 131.17(19)
C19 Fe1 C15 C16 -118.6(3)
C13 Fe1 C15 C16 -155.8(5)
C17 Fe1 C15 C16 -37.70(18)
C11 Fe1 C15 C16 87.9(2)
C18 Fe1 C15 C16 -81.07(19)
C12 Fe1 C15 C16 54.1(3)
C14 Fe1 C15 C19 -69.0(2)
C10 Fe1 C15 C19 -110.20(19)
C16 Fe1 C15 C19 118.6(3)
C13 Fe1 C15 C19 -37.2(6)
C17 Fe1 C15 C19 80.9(2)
C11 Fe1 C15 C19 -153.44(18)
C18 Fe1 C15 C19 37.56(18)
C12 Fe1 C15 C19 172.8(2)
C19 C15 C16 C17 -0.1(3)
Fe1 C15 C16 C17 60.0(2)
C19 C15 C16 Fe1 -60.1(2)
C14 Fe1 C16 C17 -147.1(5)
C15 Fe1 C16 C17 -118.9(3)
C10 Fe1 C16 C17 172.22(17)
C19 Fe1 C16 C17 -80.8(2)
C13 Fe1 C16 C17 49.3(3)
C11 Fe1 C16 C17 130.26(18)
C18 Fe1 C16 C17 -37.08(18)
C12 Fe1 C16 C17 86.8(2)
C14 Fe1 C16 C15 -28.3(6)
C10 Fe1 C16 C15 -68.9(2)
C19 Fe1 C16 C15 38.04(18)
C13 Fe1 C16 C15 168.2(2)
C17 Fe1 C16 C15 118.9(3)
C11 Fe1 C16 C15 -110.87(19)
C18 Fe1 C16 C15 81.8(2)
C12 Fe1 C16 C15 -154.33(18)
C15 C16 C17 C18 0.0(3)
Fe1 C16 C17 C18 59.6(2)
C15 C16 C17 Fe1 -59.5(2)
C14 Fe1 C17 C18 46.4(3)
C15 Fe1 C17 C18 -81.95(19)
C10 Fe1 C17 C18 -151.9(5)
C16 Fe1 C17 C18 -119.8(3)
C19 Fe1 C17 C18 -37.90(17)
C13 Fe1 C17 C18 84.31(19)
C11 Fe1 C17 C18 168.78(16)
C12 Fe1 C17 C18 127.67(17)
C14 Fe1 C17 C16 166.2(2)
C15 Fe1 C17 C16 37.86(18)
C10 Fe1 C17 C16 -32.1(6)
C19 Fe1 C17 C16 81.9(2)
C13 Fe1 C17 C16 -155.88(18)
C11 Fe1 C17 C16 -71.4(2)
C18 Fe1 C17 C16 119.8(3)
C12 Fe1 C17 C16 -112.52(19)
C16 C17 C18 C19 0.1(3)
Fe1 C17 C18 C19 59.2(2)
C16 C17 C18 Fe1 -59.1(2)
C14 Fe1 C18 C17 -156.06(17)
C15 Fe1 C18 C17 81.07(18)
C10 Fe1 C18 C17 169.6(2)
C16 Fe1 C18 C17 37.27(17)
C19 Fe1 C18 C17 118.8(2)
C13 Fe1 C18 C17 -112.87(17)
C11 Fe1 C18 C17 -45.1(6)
C12 Fe1 C18 C17 -73.9(2)
C14 Fe1 C18 C19 85.1(2)
C15 Fe1 C18 C19 -37.74(18)
C10 Fe1 C18 C19 50.8(3)
C16 Fe1 C18 C19 -81.53(19)
C13 Fe1 C18 C19 128.33(18)
C17 Fe1 C18 C19 -118.8(2)
C11 Fe1 C18 C19 -163.9(5)
C12 Fe1 C18 C19 167.27(17)
C16 C15 C19 C18 0.2(3)
Fe1 C15 C19 C18 -59.9(2)
C16 C15 C19 Fe1 60.1(2)
C17 C18 C19 C15 -0.2(3)
Fe1 C18 C19 C15 59.3(2)
C17 C18 C19 Fe1 -59.5(2)
C14 Fe1 C19 C15 129.92(18)
C10 Fe1 C19 C15 86.9(2)
C16 Fe1 C19 C15 -37.91(18)
C13 Fe1 C19 C15 169.50(17)
C17 Fe1 C19 C15 -81.59(19)
C11 Fe1 C19 C15 54.0(3)
C18 Fe1 C19 C15 -119.2(3)
C12 Fe1 C19 C15 -165.6(4)
C14 Fe1 C19 C18 -110.89(18)
C15 Fe1 C19 C18 119.2(3)
C10 Fe1 C19 C18 -153.92(16)
C16 Fe1 C19 C18 81.27(18)
C13 Fe1 C19 C18 -71.3(2)
C17 Fe1 C19 C18 37.60(16)
C11 Fe1 C19 C18 173.2(2)
C12 Fe1 C19 C18 -46.4(6)
